data_4318114
loop_
_publ_author_name
'Hong-Cai Zhou'
'Weiping Su'
'Catalina Achim'
'P. Venkateswara Rao'
'R. H. Holm'

_publ_contact_author_email
;
holm@chemistry.harvard.edu
;
_publ_section_title
;
 High-Nuclearity Sulfide-Rich Molybdenum-Iron-Sulfur Clusters:
 Reevaluation and Extension
;
_journal_name_full 'Inorganic Chemistry'
_journal_page_first 3191
_journal_page_last 3201
_journal_paper_doi 10.1021/ic0201250
_journal_volume 41
_journal_year 2002
_chemical_formula_moiety (Et4N)3[(edt)2Mo2Fe5S11]
_chemical_formula_sum 'C34 H82 Fe5 Mo2 N5 O2 S15'
_chemical_formula_weight 1545.08
_chemical_melting_point ?
_chemical_name_common none
_chemical_name_systematic
;
tris(Tetraethylammonium) 
bis(ethanedithiolato-S,S')-tetrakis(mu3-sulfido)-heptak
tetra-iron-di-molybdenum
;
_space_group_IT_number 14
_symmetry_cell_setting monoclinic
_symmetry_space_group_name_Hall '-P 2yn'
_symmetry_space_group_name_H-M 'P 1 21/n 1'
_atom_sites_solution_hydrogens geom
_atom_sites_solution_primary direct
_atom_sites_solution_secondary difmap
_audit_creation_method SHELXL-97
_cell_angle_alpha 90.00
_cell_angle_beta 92.815(2)
_cell_angle_gamma 90.00
_cell_formula_units_Z 4
_cell_length_a 10.0129(10)
_cell_length_b 32.172(3)
_cell_length_c 19.0368(18)
_cell_measurement_reflns_used 1021
_cell_measurement_temperature 213(2)
_cell_measurement_theta_max 26.94
_cell_measurement_theta_min 2.23
_cell_volume 6125.0(10)
_computing_cell_refinement 'Bruker SMART'
_computing_data_collection 'Bruker SMART'
_computing_data_reduction 'Bruker SHELXTL'
_computing_molecular_graphics 'Bruker SHELXTL'
_computing_publication_material 'Bruker SHELXTL'
_computing_structure_refinement 'SHELXL-97 (Sheldrick, 1997)'
_computing_structure_solution 'SHELXS-97 (Sheldrick, 1990)'
_diffrn_ambient_temperature 213(2)
_diffrn_measured_fraction_theta_full 0.995
_diffrn_measured_fraction_theta_max 0.995
_diffrn_measurement_device_type 'CCD area detector'
_diffrn_measurement_method 'phi and omega scans'
_diffrn_radiation_monochromator graphite
_diffrn_radiation_source 'fine-focus sealed tube'
_diffrn_radiation_type MoK\a
_diffrn_radiation_wavelength 0.71073
_diffrn_reflns_av_R_equivalents 0.0347
_diffrn_reflns_av_sigmaI/netI 0.0565
_diffrn_reflns_limit_h_max 11
_diffrn_reflns_limit_h_min -13
_diffrn_reflns_limit_k_max 42
_diffrn_reflns_limit_k_min -42
_diffrn_reflns_limit_l_max 25
_diffrn_reflns_limit_l_min -23
_diffrn_reflns_number 44614
_diffrn_reflns_theta_full 28.34
_diffrn_reflns_theta_max 28.34
_diffrn_reflns_theta_min 1.24
_diffrn_standards_decay_% none
_exptl_absorpt_coefficient_mu 2.092
_exptl_absorpt_correction_T_max 0.94
_exptl_absorpt_correction_T_min 0.78
_exptl_absorpt_correction_type SADABS
_exptl_absorpt_process_details none
_exptl_crystal_colour black
_exptl_crystal_density_diffrn 1.676
_exptl_crystal_density_meas ?
_exptl_crystal_density_method 'not measured'
_exptl_crystal_description plate
_exptl_crystal_F_000 3164
_exptl_crystal_size_max 0.03
_exptl_crystal_size_mid 0.05
_exptl_crystal_size_min 0.25
_refine_diff_density_max 1.714
_refine_diff_density_min -0.695
_refine_diff_density_rms 0.140
_refine_ls_extinction_method none
_refine_ls_goodness_of_fit_ref 0.981
_refine_ls_hydrogen_treatment mixed
_refine_ls_matrix_type full
_refine_ls_number_parameters 566
_refine_ls_number_reflns 15223
_refine_ls_number_restraints 12
_refine_ls_restrained_S_all 0.981
_refine_ls_R_factor_all 0.0779
_refine_ls_R_factor_gt 0.0529
_refine_ls_shift/su_max 0.008
_refine_ls_shift/su_mean 0.001
_refine_ls_structure_factor_coef Fsqd
_refine_ls_weighting_details 'calc w=1/[\s^2^(Fo^2^)+(0.0841P)^2^+0.0000P] where P=(Fo^2^+2Fc^2^)/3'
_refine_ls_weighting_scheme calc
_refine_ls_wR_factor_gt 0.1414
_refine_ls_wR_factor_ref 0.1502
_reflns_number_gt 10402
_reflns_number_total 15223
_reflns_threshold_expression >2sigma(I)
_cod_data_source_file ic0201250_7.cif
_cod_data_source_block (Et4N)3[6].2DMF
_cod_depositor_comments
;
The following automatic conversions were performed:

'_chemical_melting_point' value 'not measured' was changed to '?' -
the value is undefined or not given.

Automatic conversion script
Id: cif_fix_values 1569 2011-02-09 13:29:24Z adriana 

The following automatic conversions were performed:

'_symmetry_cell_setting' value 'Monoclinic' changed to 'monoclinic'
according to the built-in table from CIF Core dictionary named
'cif_core.dic' version 2.4.1 from 2010-06-29.

Automatic conversion script
Id: cif_fix_values 1646 2011-03-28 12:23:43Z adriana 

The following automatic conversions were performed:

'_exptl_crystal_density_meas' value 'none' was changed to '?' - the
value is perceived as not measured.

Automatic conversion script
Id: cif_fix_values 3008 2015-01-20 13:52:24Z robertas 
;
_cod_original_cell_volume 6125.1(10)
_cod_database_code 4318114

loop_
_symmetry_equiv_pos_as_xyz
'x, y, z'
'-x+1/2, y+1/2, -z+1/2'
'-x, -y, -z'
'x-1/2, -y-1/2, z-1/2'

loop_
_atom_site_label
_atom_site_type_symbol
_atom_site_fract_x
_atom_site_fract_y
_atom_site_fract_z
_atom_site_U_iso_or_equiv
_atom_site_adp_type
_atom_site_occupancy
_atom_site_symmetry_multiplicity
_atom_site_calc_flag
_atom_site_refinement_flags
_atom_site_disorder_assembly
_atom_site_disorder_group
Mo1 Mo 0.84707(4) 0.402391(14) -0.04032(3) 0.03917(12) Uani 1 1 d . . .
Mo2 Mo 0.82320(4) 0.136455(12) 0.02702(2) 0.03148(11) Uani 1 1 d . A .
Fe1 Fe 0.81219(7) 0.35689(2) 0.07886(4) 0.03335(16) Uani 1 1 d . A .
Fe2 Fe 0.81508(7) 0.31684(2) -0.04713(4) 0.03397(16) Uani 1 1 d . A .
Fe3 Fe 0.77583(7) 0.28253(2) 0.13185(4) 0.03318(16) Uani 1 1 d . . .
Fe4 Fe 0.77623(7) 0.20129(2) 0.11391(4) 0.03284(16) Uani 1 1 d . A .
Fe5 Fe 0.86892(7) 0.21801(2) -0.01457(4) 0.03359(16) Uani 1 1 d . . .
S1 S 0.7845(7) 0.47561(19) -0.0583(5) 0.069(3) Uani 0.287(6) 1 d P A 1
S1' S 0.7804(2) 0.46125(7) -0.11410(15) 0.0525(9) Uani 0.713(6) 1 d P A 2
S2 S 1.05948(15) 0.42812(4) -0.06361(9) 0.0525(4) Uani 1 1 d . A .
S3 S 0.74012(16) 0.42179(4) 0.05528(9) 0.0526(4) Uani 1 1 d . A .
S4 S 0.71651(15) 0.36570(5) -0.11804(8) 0.0496(4) Uani 1 1 d . A .
S5 S 0.98698(12) 0.34899(4) 0.00969(7) 0.0356(3) Uani 1 1 d . A .
S6 S 0.86154(15) 0.33721(4) 0.18807(7) 0.0434(3) Uani 1 1 d . A .
S7 S 0.65863(12) 0.31112(4) 0.03727(7) 0.0371(3) Uani 1 1 d . A .
S8 S 0.87118(15) 0.26033(4) -0.10532(6) 0.0419(3) Uani 1 1 d . A .
S9 S 0.64803(13) 0.23657(4) 0.18352(7) 0.0413(3) Uani 1 1 d . A .
S10 S 0.94807(12) 0.24322(4) 0.09306(6) 0.0338(3) Uani 1 1 d . A .
S11 S 0.66776(12) 0.19186(4) 0.00888(7) 0.0360(3) Uani 1 1 d . A .
S12 S 0.85327(15) 0.13878(4) 0.14629(7) 0.0431(3) Uani 1 1 d . . .
S13 S 0.99968(13) 0.16028(4) -0.02715(7) 0.0412(3) Uani 1 1 d . A .
S14 S 0.90412(17) 0.06561(4) 0.04010(9) 0.0545(4) Uani 1 1 d . . .
S15 S 0.65535(15) 0.10419(4) -0.04572(8) 0.0506(4) Uani 1 1 d . . .
C1 C 0.9138(8) 0.4972(2) -0.1018(5) 0.088(3) Uani 1 1 d . . .
H1A H 0.915(8) 0.530(2) -0.133(4) 0.106 Uiso 1 1 d . . .
H1B H 0.829(8) 0.474(2) -0.163(4) 0.106 Uiso 1 1 d . . .
C2 C 1.0428(5) 0.47730(12) -0.1093(2) 0.0620(17) Uani 1 1 d . A .
H2A H 1.1135 0.4961 -0.0914 0.074 Uiso 1 1 calc R . .
H2B H 1.0558 0.4727 -0.1594 0.074 Uiso 1 1 calc R . .
C3 C 0.8437(5) 0.04156(12) -0.0407(2) 0.0572(16) Uani 1 1 d R A .
H3A H 0.8900 0.0533 -0.0803 0.069 Uiso 1 1 d R . .
H3B H 0.8613 0.0116 -0.0388 0.069 Uiso 1 1 d R . .
C4 C 0.6957(7) 0.04931(18) -0.0508(4) 0.0627(17) Uani 1 1 d . A .
H4A H 0.6490 0.0342 -0.0146 0.075 Uiso 1 1 calc R . .
H4B H 0.6640 0.0385 -0.0967 0.075 Uiso 1 1 calc R . .
N1 N 0.3290(4) 0.10570(13) 0.1571(2) 0.0430(10) Uani 1 1 d . . .
N2 N 0.8193(4) 0.13497(12) 0.7129(2) 0.0375(9) Uani 1 1 d . . .
N3 N 0.8456(4) 0.23715(13) 0.3961(2) 0.0355(9) Uani 1 1 d . . .
C101 C 0.2615(13) 0.1795(3) 0.1759(8) 0.179(7) Uani 1 1 d . . .
H10A H 0.1663 0.1823 0.1647 0.269 Uiso 1 1 calc R B 1
H10B H 0.3042 0.2065 0.1723 0.269 Uiso 1 1 calc R B 1
H10E H 0.2755 0.1691 0.2235 0.269 Uiso 1 1 calc R B 1
C111 C 0.3371(13) 0.0749(4) 0.0334(6) 0.187(8) Uani 1 1 d . . .
H11A H 0.3083 0.1011 0.0124 0.280 Uiso 1 1 calc R C 1
H11E H 0.2598 0.0574 0.0398 0.280 Uiso 1 1 calc R C 1
H11H H 0.3976 0.0610 0.0028 0.280 Uiso 1 1 calc R C 1
C121 C 0.1747(9) 0.0456(3) 0.1842(4) 0.104(3) Uani 1 1 d . . .
H12A H 0.1574 0.0450 0.2339 0.155 Uiso 1 1 calc R D 1
H12B H 0.2562 0.0303 0.1763 0.155 Uiso 1 1 calc R D 1
H12J H 0.1005 0.0328 0.1575 0.155 Uiso 1 1 calc R D 1
C131 C 0.5289(9) 0.1241(3) 0.2365(5) 0.127(4) Uani 1 1 d . . .
H13B H 0.6029 0.1107 0.2145 0.190 Uiso 1 1 calc R E 1
H13C H 0.5482 0.1259 0.2869 0.190 Uiso 1 1 calc R E 1
H13F H 0.5164 0.1518 0.2173 0.190 Uiso 1 1 calc R E 1
C201 C 0.7607(12) 0.2118(3) 0.7207(5) 0.134(5) Uani 1 1 d . . .
H20A H 0.6809 0.2171 0.6911 0.201 Uiso 1 1 calc R F 1
H20B H 0.8386 0.2126 0.6923 0.201 Uiso 1 1 calc R F 1
H20E H 0.7693 0.2329 0.7571 0.201 Uiso 1 1 calc R F 1
C211 C 0.6646(13) 0.0793(4) 0.7554(5) 0.170(7) Uani 1 1 d . . .
H21A H 0.6371 0.0710 0.7079 0.256 Uiso 1 1 calc R G 1
H21B H 0.6029 0.1000 0.7719 0.256 Uiso 1 1 calc R G 1
H21E H 0.6645 0.0553 0.7861 0.256 Uiso 1 1 calc R G 1
C221 C 0.8163(9) 0.0992(2) 0.5937(4) 0.085(3) Uani 1 1 d . . .
H22A H 0.8714 0.1114 0.5586 0.127 Uiso 1 1 calc R H 1
H22B H 0.7430 0.0841 0.5706 0.127 Uiso 1 1 calc R H 1
H22G H 0.8699 0.0804 0.6232 0.127 Uiso 1 1 calc R H 1
C231 C 1.0320(7) 0.1576(3) 0.7791(3) 0.083(2) Uani 1 1 d . . .
H23A H 1.0642 0.1341 0.8069 0.125 Uiso 1 1 calc R I 1
H23B H 0.9664 0.1728 0.8048 0.125 Uiso 1 1 calc R I 1
H23E H 1.1063 0.1758 0.7698 0.125 Uiso 1 1 calc R I 1
C301 C 0.9930(6) 0.2257(2) 0.2924(3) 0.0632(18) Uani 1 1 d . . .
H30A H 1.0852 0.2211 0.2809 0.095 Uiso 1 1 calc R . .
H30B H 0.9597 0.2508 0.2694 0.095 Uiso 1 1 calc R . .
H30C H 0.9390 0.2022 0.2763 0.095 Uiso 1 1 calc R . .
C302 C 0.9855(5) 0.23018(18) 0.3701(3) 0.0442(13) Uani 1 1 d . . .
H30D H 1.0421 0.2536 0.3857 0.053 Uiso 1 1 calc R . .
H30E H 1.0228 0.2051 0.3926 0.053 Uiso 1 1 calc R . .
C311 C 0.8013(7) 0.15920(18) 0.3929(4) 0.0669(19) Uani 1 1 d . . .
H31A H 0.7357 0.1389 0.3761 0.100 Uiso 1 1 calc R . .
H31B H 0.8134 0.1572 0.4436 0.100 Uiso 1 1 calc R . .
H31C H 0.8858 0.1538 0.3717 0.100 Uiso 1 1 calc R . .
C312 C 0.7532(6) 0.20229(18) 0.3730(3) 0.0495(14) Uani 1 1 d . . .
H31D H 0.7391 0.2035 0.3217 0.059 Uiso 1 1 calc R . .
H31E H 0.6664 0.2069 0.3933 0.059 Uiso 1 1 calc R . .
C321 C 0.7407(6) 0.2459(2) 0.5140(3) 0.0608(17) Uani 1 1 d . . .
H32A H 0.7633 0.2464 0.5641 0.091 Uiso 1 1 calc R . .
H32B H 0.6768 0.2238 0.5035 0.091 Uiso 1 1 calc R . .
H32C H 0.7018 0.2724 0.4997 0.091 Uiso 1 1 calc R . .
C322 C 0.8637(5) 0.23844(18) 0.4751(3) 0.0443(13) Uani 1 1 d . . .
H32D H 0.9028 0.2120 0.4911 0.053 Uiso 1 1 calc R . .
H32E H 0.9284 0.2603 0.4879 0.053 Uiso 1 1 calc R . .
C331 C 0.8568(7) 0.31646(18) 0.3879(3) 0.0641(18) Uani 1 1 d . . .
H33A H 0.8103 0.3401 0.3665 0.096 Uiso 1 1 calc R . .
H33B H 0.9474 0.3154 0.3720 0.096 Uiso 1 1 calc R . .
H33C H 0.8594 0.3193 0.4387 0.096 Uiso 1 1 calc R . .
C332 C 0.7843(6) 0.27696(16) 0.3668(3) 0.0454(13) Uani 1 1 d . . .
H33D H 0.7797 0.2751 0.3154 0.055 Uiso 1 1 calc R . .
H33E H 0.6924 0.2789 0.3820 0.055 Uiso 1 1 calc R . .
N1S N 0.2760(6) 0.03451(17) 0.8291(3) 0.0692(16) Uani 1 1 d . . .
N11S N 0.4221(5) 0.47044(16) -0.1406(3) 0.0614(14) Uani 1 1 d . . .
O1S O 0.4591(6) -0.00497(18) 0.8140(4) 0.106(2) Uani 1 1 d . . .
O11S O 0.4862(6) 0.52597(17) -0.2050(3) 0.0919(17) Uani 1 1 d . . .
C1S C 0.3082(9) 0.0633(3) 0.7761(5) 0.115(4) Uani 1 1 d . . .
H1SA H 0.3936 0.0559 0.7576 0.172 Uiso 1 1 calc R . .
H1SB H 0.3137 0.0910 0.7959 0.172 Uiso 1 1 calc R . .
H1SC H 0.2394 0.0626 0.7384 0.172 Uiso 1 1 calc R . .
C2S C 0.1507(8) 0.0397(2) 0.8637(4) 0.080(2) Uani 1 1 d . . .
H2SA H 0.1413 0.0176 0.8977 0.120 Uiso 1 1 calc R . .
H2SB H 0.0768 0.0385 0.8288 0.120 Uiso 1 1 calc R . .
H2SC H 0.1505 0.0663 0.8874 0.120 Uiso 1 1 calc R . .
C3S C 0.3572(9) 0.0024(2) 0.8421(4) 0.082(2) Uani 1 1 d . . .
H3SA H 0.3321 -0.0164 0.8768 0.098 Uiso 1 1 calc R . .
C11S C 0.4226(7) 0.4514(2) -0.0735(4) 0.082(2) Uani 1 1 d . . .
H11B H 0.4518 0.4714 -0.0378 0.122 Uiso 1 1 calc R . .
H11C H 0.4834 0.4279 -0.0722 0.122 Uiso 1 1 calc R . .
H11D H 0.3332 0.4420 -0.0644 0.122 Uiso 1 1 calc R . .
C12S C 0.3796(9) 0.4464(3) -0.2012(5) 0.098(3) Uani 1 1 d . . .
H12C H 0.3832 0.4635 -0.2431 0.148 Uiso 1 1 calc R . .
H12D H 0.2886 0.4369 -0.1962 0.148 Uiso 1 1 calc R . .
H12E H 0.4382 0.4226 -0.2053 0.148 Uiso 1 1 calc R . .
C13S C 0.4743(6) 0.50814(19) -0.1477(4) 0.0677(19) Uani 1 1 d . . .
H13A H 0.5042 0.5222 -0.1067 0.081 Uiso 1 1 calc R . .
C102 C 0.3173(6) 0.15154(19) 0.1283(4) 0.083(4) Uiso 0.584(9) 1 d PRD J 1
H10C H 0.4066 0.1614 0.1174 0.100 Uiso 0.584(9) 1 calc PR J 1
H10D H 0.2619 0.1515 0.0844 0.100 Uiso 0.584(9) 1 calc PR J 1
C112 C 0.4003(12) 0.0822(4) 0.0961(6) 0.067 Uiso 0.58 1 d PD J 1
H11F H 0.4815 0.0979 0.0870 0.080 Uiso 0.584(9) 1 calc PR J 1
H11G H 0.4295 0.0552 0.1150 0.080 Uiso 0.584(9) 1 calc PR J 1
C122 C 0.1891(9) 0.0869(3) 0.1624(5) 0.047 Uiso 0.58 1 d PD J 1
H12F H 0.1405 0.1044 0.1946 0.056 Uiso 0.584(9) 1 calc PR J 1
H12G H 0.1431 0.0895 0.1159 0.056 Uiso 0.584(9) 1 calc PR J 1
C132 C 0.4073(14) 0.0999(4) 0.2228(7) 0.085 Uiso 0.58 1 d PD J 1
H13D H 0.4322 0.0705 0.2258 0.102 Uiso 0.584(9) 1 calc PR J 1
H13E H 0.3482 0.1054 0.2612 0.102 Uiso 0.584(9) 1 calc PR J 1
C02' C 0.2421(17) 0.1449(5) 0.1818(9) 0.068(5) Uiso 0.416(9) 1 d PD J 2
H02A H 0.1527 0.1405 0.1598 0.082 Uiso 0.416(9) 1 calc PR J 2
H02B H 0.2330 0.1407 0.2323 0.082 Uiso 0.416(9) 1 calc PR J 2
C12' C 0.302(2) 0.0989(6) 0.0823(9) 0.083(6) Uiso 0.416(9) 1 d PD J 2
H12H H 0.2047 0.0962 0.0792 0.100 Uiso 0.416(9) 1 calc PR J 2
H12I H 0.3200 0.1264 0.0628 0.100 Uiso 0.416(9) 1 calc PR J 2
C22' C 0.3029(16) 0.0690(5) 0.2071(8) 0.063(5) Uiso 0.416(9) 1 d PD J 2
H22C H 0.3789 0.0498 0.2076 0.076 Uiso 0.416(9) 1 calc PR J 2
H22D H 0.2951 0.0796 0.2550 0.076 Uiso 0.416(9) 1 calc PR J 2
C32' C 0.4789(14) 0.1172(5) 0.1731(7) 0.053(4) Uiso 0.416(9) 1 d PD J 2
H32F H 0.5320 0.0948 0.1536 0.063 Uiso 0.416(9) 1 calc PR J 2
H32G H 0.4966 0.1421 0.1455 0.063 Uiso 0.416(9) 1 calc PR J 2
C202 C 0.7511(8) 0.1720(2) 0.7522(4) 0.050(2) Uiso 0.751(8) 1 d PD K 1
H20C H 0.6562 0.1654 0.7560 0.060 Uiso 0.751(8) 1 calc PR K 1
H20D H 0.7913 0.1737 0.8001 0.060 Uiso 0.751(8) 1 calc PR K 1
C212 C 0.7959(13) 0.0966(4) 0.7560(6) 0.103 Uiso 0.75 1 d PD K 1
H21C H 0.8563 0.0748 0.7402 0.123 Uiso 0.751(8) 1 calc PR K 1
H21D H 0.8233 0.1029 0.8050 0.123 Uiso 0.751(8) 1 calc PR K 1
C222 C 0.7605(11) 0.1337(3) 0.6391(5) 0.081 Uiso 0.75 1 d PD K 1
H22E H 0.7765 0.1605 0.6167 0.098 Uiso 0.751(8) 1 calc PR K 1
H22F H 0.6635 0.1300 0.6407 0.098 Uiso 0.751(8) 1 calc PR K 1
C232 C 0.9699(8) 0.1427(3) 0.7120(4) 0.057 Uiso 0.75 1 d PD K 1
H23C H 1.0139 0.1168 0.6991 0.068 Uiso 0.751(8) 1 calc PR K 1
H23D H 0.9864 0.1633 0.6754 0.068 Uiso 0.751(8) 1 calc PR K 1
C'02 C 0.768(3) 0.1743(7) 0.6821(13) 0.068(8) Uiso 0.249(8) 1 d PD K 2
H'0A H 0.8213 0.1803 0.6416 0.082 Uiso 0.249(8) 1 calc PR K 2
H'0B H 0.6767 0.1686 0.6632 0.082 Uiso 0.249(8) 1 calc PR K 2
C'12 C 0.699(2) 0.1032(7) 0.7166(13) 0.060(7) Uiso 0.249(8) 1 d PD K 2
H'1A H 0.6199 0.1210 0.7090 0.072 Uiso 0.249(8) 1 calc PR K 2
H'1B H 0.7044 0.0871 0.6731 0.072 Uiso 0.249(8) 1 calc PR K 2
C'22 C 0.917(2) 0.1162(8) 0.6539(12) 0.062(7) Uiso 0.249(8) 1 d PD K 2
H'2A H 0.9747 0.1380 0.6358 0.074 Uiso 0.249(8) 1 calc PR K 2
H'2B H 0.9735 0.0938 0.6737 0.074 Uiso 0.249(8) 1 calc PR K 2
C'32 C 0.900(2) 0.1339(7) 0.7791(10) 0.047(6) Uiso 0.249(8) 1 d PD K 2
H'3A H 0.9189 0.1048 0.7911 0.057 Uiso 0.249(8) 1 calc PR K 2
H'3B H 0.8462 0.1454 0.8163 0.057 Uiso 0.249(8) 1 calc PR K 2

loop_
_atom_site_aniso_label
_atom_site_aniso_U_11
_atom_site_aniso_U_22
_atom_site_aniso_U_33
_atom_site_aniso_U_23
_atom_site_aniso_U_13
_atom_site_aniso_U_12
Mo1 0.0291(2) 0.0353(2) 0.0526(3) 0.0060(2) -0.00302(19) 0.00000(18)
Mo2 0.0276(2) 0.0297(2) 0.0371(2) 0.00197(17) 0.00082(16) -0.00167(16)
Fe1 0.0294(4) 0.0321(4) 0.0383(4) -0.0047(3) -0.0015(3) -0.0036(3)
Fe2 0.0324(4) 0.0345(4) 0.0348(4) -0.0022(3) -0.0010(3) -0.0052(3)
Fe3 0.0317(4) 0.0359(4) 0.0321(4) -0.0025(3) 0.0032(3) -0.0024(3)
Fe4 0.0295(4) 0.0345(4) 0.0349(4) 0.0006(3) 0.0052(3) -0.0016(3)
Fe5 0.0338(4) 0.0348(4) 0.0324(4) 0.0003(3) 0.0033(3) -0.0038(3)
S1 0.071(4) 0.050(3) 0.086(7) 0.010(3) -0.003(4) 0.010(3)
S1' 0.0454(12) 0.0508(13) 0.0606(19) 0.0184(12) -0.0032(10) 0.0078(10)
S2 0.0377(8) 0.0396(7) 0.0809(11) 0.0070(7) 0.0099(7) -0.0043(6)
S3 0.0459(8) 0.0397(7) 0.0723(10) -0.0053(7) 0.0031(7) 0.0089(6)
S4 0.0412(8) 0.0573(9) 0.0492(8) 0.0134(7) -0.0086(6) -0.0055(7)
S5 0.0264(6) 0.0338(6) 0.0462(7) 0.0014(5) -0.0011(5) -0.0020(5)
S6 0.0513(8) 0.0428(7) 0.0358(7) -0.0090(5) -0.0031(6) -0.0028(6)
S7 0.0264(6) 0.0454(7) 0.0389(7) 0.0000(5) -0.0033(5) -0.0075(5)
S8 0.0571(9) 0.0397(7) 0.0294(6) -0.0007(5) 0.0061(6) -0.0044(6)
S9 0.0379(7) 0.0447(7) 0.0425(7) -0.0012(6) 0.0142(6) -0.0022(6)
S10 0.0258(6) 0.0387(6) 0.0369(6) -0.0031(5) 0.0019(5) -0.0035(5)
S11 0.0273(6) 0.0360(6) 0.0441(7) 0.0009(5) -0.0045(5) -0.0005(5)
S12 0.0487(8) 0.0420(7) 0.0387(7) 0.0074(6) 0.0016(6) 0.0068(6)
S13 0.0336(7) 0.0421(7) 0.0489(8) -0.0024(6) 0.0110(6) -0.0013(5)
S14 0.0620(10) 0.0352(7) 0.0651(10) 0.0022(7) -0.0087(8) 0.0048(7)
S15 0.0421(8) 0.0439(8) 0.0649(9) -0.0098(7) -0.0087(7) -0.0060(6)
C1 0.079(6) 0.055(4) 0.133(8) 0.037(5) 0.017(5) 0.010(4)
C2 0.070(5) 0.038(3) 0.079(5) 0.008(3) 0.009(4) -0.010(3)
C3 0.071(4) 0.038(3) 0.063(4) -0.008(3) 0.004(3) 0.007(3)
C4 0.068(4) 0.040(3) 0.080(5) -0.014(3) 0.004(4) -0.007(3)
N1 0.042(3) 0.040(2) 0.047(3) 0.010(2) 0.009(2) 0.007(2)
N2 0.034(2) 0.038(2) 0.040(2) 0.0028(18) -0.0031(18) 0.0026(18)
N3 0.028(2) 0.040(2) 0.038(2) 0.0008(18) -0.0006(17) 0.0044(18)
C101 0.154(12) 0.074(7) 0.302(19) -0.083(9) -0.055(11) 0.039(7)
C111 0.214(14) 0.196(13) 0.162(11) -0.124(10) 0.129(11) -0.125(11)
C121 0.089(6) 0.130(8) 0.090(6) 0.024(5) -0.015(5) -0.061(6)
C131 0.071(6) 0.166(10) 0.139(9) 0.072(8) -0.040(6) -0.049(6)
C201 0.225(13) 0.086(6) 0.087(6) -0.027(5) -0.028(7) 0.083(8)
C211 0.218(14) 0.218(13) 0.076(6) 0.010(7) 0.011(7) -0.175(11)
C221 0.120(7) 0.075(5) 0.057(4) -0.022(4) -0.029(4) 0.020(5)
C231 0.046(4) 0.144(8) 0.059(4) -0.013(4) 0.002(3) -0.034(4)
C301 0.043(4) 0.095(5) 0.052(4) -0.003(3) 0.014(3) 0.001(3)
C302 0.027(3) 0.055(3) 0.050(3) 0.002(3) -0.001(2) 0.003(2)
C311 0.056(4) 0.042(3) 0.103(5) 0.008(3) 0.002(4) -0.007(3)
C312 0.036(3) 0.056(3) 0.056(3) -0.001(3) 0.000(3) -0.009(3)
C321 0.045(4) 0.087(5) 0.051(4) 0.002(3) 0.008(3) 0.013(3)
C322 0.032(3) 0.058(3) 0.043(3) 0.008(3) -0.003(2) 0.005(2)
C331 0.071(5) 0.049(4) 0.071(4) 0.002(3) -0.016(4) 0.010(3)
C332 0.044(3) 0.045(3) 0.046(3) 0.004(2) -0.008(2) 0.012(2)
N1S 0.060(4) 0.055(3) 0.092(4) 0.016(3) 0.006(3) 0.014(3)
N11S 0.047(3) 0.056(3) 0.080(4) 0.007(3) 0.000(3) -0.002(3)
O1S 0.074(4) 0.094(4) 0.154(6) 0.034(4) 0.031(4) 0.035(3)
O11S 0.111(5) 0.078(4) 0.087(4) 0.025(3) 0.006(3) -0.025(3)
C1S 0.085(6) 0.079(6) 0.184(10) 0.067(6) 0.041(7) 0.022(5)
C2S 0.072(5) 0.082(5) 0.086(5) 0.009(4) 0.016(4) 0.015(4)
C3S 0.081(6) 0.071(5) 0.093(6) 0.023(4) -0.003(5) 0.012(4)
C11S 0.062(5) 0.081(5) 0.102(6) 0.029(5) 0.007(4) -0.021(4)
C12S 0.106(7) 0.083(6) 0.105(7) -0.008(5) 0.004(6) -0.033(5)
C13S 0.054(4) 0.056(4) 0.094(5) -0.001(4) 0.014(4) -0.005(3)

loop_
_atom_type_symbol
_atom_type_description
_atom_type_scat_dispersion_real
_atom_type_scat_dispersion_imag
_atom_type_scat_source
C C 0.0033 0.0016 'International Tables Vol C Tables 4.2.6.8 and 6.1.1.4'
H H 0.0000 0.0000 'International Tables Vol C Tables 4.2.6.8 and 6.1.1.4'
N N 0.0061 0.0033 'International Tables Vol C Tables 4.2.6.8 and 6.1.1.4'
S S 0.1246 0.1234 'International Tables Vol C Tables 4.2.6.8 and 6.1.1.4'
Fe Fe 0.3463 0.8444 'International Tables Vol C Tables 4.2.6.8 and 6.1.1.4'
Mo Mo -1.6832 0.6857 'International Tables Vol C Tables 4.2.6.8 and 6.1.1.4'
O O 0.0106 0.0060 'International Tables Vol C Tables 4.2.6.8 and 6.1.1.4'

loop_
_geom_angle_atom_site_label_1
_geom_angle_atom_site_label_2
_geom_angle_atom_site_label_3
_geom_angle
_geom_angle_site_symmetry_1
_geom_angle_site_symmetry_3
_geom_angle_publ_flag
S3 Mo1 S4 113.11(6) . . ?
S3 Mo1 S2 121.90(6) . . ?
S4 Mo1 S2 124.19(6) . . ?
S3 Mo1 S5 99.83(5) . . ?
S4 Mo1 S5 101.23(5) . . ?
S2 Mo1 S5 79.01(5) . . ?
S3 Mo1 S1' 97.09(8) . . ?
S4 Mo1 S1' 83.97(8) . . ?
S2 Mo1 S1' 80.90(7) . . ?
S5 Mo1 S1' 158.55(7) . . ?
S3 Mo1 S1 73.6(2) . . ?
S4 Mo1 S1 105.94(19) . . ?
S2 Mo1 S1 82.11(17) . . ?
S5 Mo1 S1 152.46(19) . . ?
S1' Mo1 S1 27.40(19) . . ?
S3 Mo1 Fe1 52.50(4) . . ?
S4 Mo1 Fe1 99.80(4) . . ?
S2 Mo1 Fe1 119.96(5) . . ?
S5 Mo1 Fe1 51.70(4) . . ?
S1' Mo1 Fe1 148.52(7) . . ?
S1 Mo1 Fe1 125.9(2) . . ?
S3 Mo1 Fe2 104.78(4) . . ?
S4 Mo1 Fe2 52.33(4) . . ?
S2 Mo1 Fe2 116.44(4) . . ?
S5 Mo1 Fe2 50.81(3) . . ?
S1' Mo1 Fe2 135.90(7) . . ?
S1 Mo1 Fe2 156.48(18) . . ?
Fe1 Mo1 Fe2 59.25(2) . . ?
S13 Mo2 S12 112.44(6) . . ?
S13 Mo2 S15 115.95(6) . . ?
S12 Mo2 S15 130.83(6) . . ?
S13 Mo2 S11 101.72(5) . . ?
S12 Mo2 S11 100.00(5) . . ?
S15 Mo2 S11 78.64(5) . . ?
S13 Mo2 S14 95.87(6) . . ?
S12 Mo2 S14 84.34(5) . . ?
S15 Mo2 S14 82.64(5) . . ?
S11 Mo2 S14 158.51(5) . . ?
S13 Mo2 Fe4 100.53(4) . . ?
S12 Mo2 Fe4 52.14(4) . . ?
S15 Mo2 Fe4 123.66(4) . . ?
S11 Mo2 Fe4 51.83(3) . . ?
S14 Mo2 Fe4 136.48(5) . . ?
S13 Mo2 Fe5 53.01(4) . . ?
S12 Mo2 Fe5 103.71(4) . . ?
S15 Mo2 Fe5 111.67(4) . . ?
S11 Mo2 Fe5 50.85(3) . . ?
S14 Mo2 Fe5 148.76(5) . . ?
Fe4 Mo2 Fe5 59.04(2) . . ?
S6 Fe1 S7 105.18(6) . . ?
S6 Fe1 S3 120.65(6) . . ?
S7 Fe1 S3 109.35(6) . . ?
S6 Fe1 S5 111.93(6) . . ?
S7 Fe1 S5 104.94(5) . . ?
S3 Fe1 S5 103.83(6) . . ?
S6 Fe1 Fe3 53.55(4) . . ?
S7 Fe1 Fe3 55.45(4) . . ?
S3 Fe1 Fe3 150.82(5) . . ?
S5 Fe1 Fe3 104.33(4) . . ?
S6 Fe1 Fe2 133.03(5) . . ?
S7 Fe1 Fe2 54.26(4) . . ?
S3 Fe1 Fe2 106.31(5) . . ?
S5 Fe1 Fe2 52.46(4) . . ?
Fe3 Fe1 Fe2 85.12(3) . . ?
S6 Fe1 Mo1 154.56(5) . . ?
S7 Fe1 Mo1 99.88(4) . . ?
S3 Fe1 Mo1 52.43(5) . . ?
S5 Fe1 Mo1 56.09(4) . . ?
Fe3 Fe1 Mo1 146.16(3) . . ?
Fe2 Fe1 Mo1 61.04(2) . . ?
S8 Fe2 S5 114.37(6) . . ?
S8 Fe2 S4 112.64(6) . . ?
S5 Fe2 S4 105.62(6) . . ?
S8 Fe2 S7 118.71(6) . . ?
S5 Fe2 S7 103.45(5) . . ?
S4 Fe2 S7 100.34(6) . . ?
S8 Fe2 Fe1 147.38(5) . . ?
S5 Fe2 Fe1 52.96(4) . . ?
S4 Fe2 Fe1 99.97(5) . . ?
S7 Fe2 Fe1 52.22(4) . . ?
S8 Fe2 Mo1 143.72(5) . . ?
S5 Fe2 Mo1 55.60(4) . . ?
S4 Fe2 Mo1 52.08(4) . . ?
S7 Fe2 Mo1 97.33(4) . . ?
Fe1 Fe2 Mo1 59.71(2) . . ?
S6 Fe3 S9 122.33(6) . . ?
S6 Fe3 S10 108.36(6) . . ?
S9 Fe3 S10 103.59(5) . . ?
S6 Fe3 S7 103.45(6) . . ?
S9 Fe3 S7 109.37(6) . . ?
S10 Fe3 S7 109.44(5) . . ?
S6 Fe3 Fe1 53.39(4) . . ?
S9 Fe3 Fe1 150.59(5) . . ?
S10 Fe3 Fe1 104.97(4) . . ?
S7 Fe3 Fe1 53.76(4) . . ?
S6 Fe3 Fe4 148.08(5) . . ?
S9 Fe3 Fe4 53.18(4) . . ?
S10 Fe3 Fe4 53.46(4) . . ?
S7 Fe3 Fe4 107.46(4) . . ?
Fe1 Fe3 Fe4 148.39(4) . . ?
S9 Fe4 S12 120.13(6) . . ?
S9 Fe4 S10 105.78(5) . . ?
S12 Fe4 S10 109.52(6) . . ?
S9 Fe4 S11 109.51(6) . . ?
S12 Fe4 S11 105.64(6) . . ?
S10 Fe4 S11 105.41(5) . . ?
S9 Fe4 Fe3 53.63(4) . . ?
S12 Fe4 Fe3 149.44(5) . . ?
S10 Fe4 Fe3 55.33(4) . . ?
S11 Fe4 Fe3 104.19(4) . . ?
S9 Fe4 Fe5 132.47(5) . . ?
S12 Fe4 Fe5 107.40(5) . . ?
S10 Fe4 Fe5 54.56(4) . . ?
S11 Fe4 Fe5 52.89(4) . . ?
Fe3 Fe4 Fe5 85.58(3) . . ?
S9 Fe4 Mo2 152.18(5) . . ?
S12 Fe4 Mo2 53.71(4) . . ?
S10 Fe4 Mo2 101.37(4) . . ?
S11 Fe4 Mo2 56.34(4) . . ?
Fe3 Fe4 Mo2 147.29(3) . . ?
Fe5 Fe4 Mo2 61.72(2) . . ?
S8 Fe5 S11 115.55(6) . . ?
S8 Fe5 S13 113.04(6) . . ?
S11 Fe5 S13 103.86(5) . . ?
S8 Fe5 S10 117.60(5) . . ?
S11 Fe5 S10 103.14(5) . . ?
S13 Fe5 S10 101.80(5) . . ?
S8 Fe5 Fe4 147.98(5) . . ?
S11 Fe5 Fe4 52.92(4) . . ?
S13 Fe5 Fe4 98.98(4) . . ?
S10 Fe5 Fe4 52.18(4) . . ?
S8 Fe5 Mo2 144.51(5) . . ?
S11 Fe5 Mo2 55.22(4) . . ?
S13 Fe5 Mo2 50.87(4) . . ?
S10 Fe5 Mo2 97.63(4) . . ?
Fe4 Fe5 Mo2 59.23(2) . . ?
C1 S1 Mo1 105.2(4) . . ?
C1 S1' Mo1 104.3(3) . . ?
C2 S2 Mo1 109.65(17) . . ?
Mo1 S3 Fe1 75.07(5) . . y
Mo1 S4 Fe2 75.59(5) . . y
Fe2 S5 Fe1 74.58(4) . . ?
Fe2 S5 Mo1 73.59(4) . . ?
Fe1 S5 Mo1 72.21(4) . . ?
Fe1 S6 Fe3 73.05(5) . . y
Fe1 S7 Fe3 70.79(4) . . ?
Fe1 S7 Fe2 73.52(4) . . ?
Fe3 S7 Fe2 103.90(6) . . y
Fe5 S8 Fe2 95.88(5) . . y
Fe4 S9 Fe3 73.19(5) . . y
Fe4 S10 Fe3 71.20(4) . . ?
Fe4 S10 Fe5 73.26(4) . . ?
Fe3 S10 Fe5 104.42(5) . . y
Fe5 S11 Fe4 74.20(4) . . ?
Fe5 S11 Mo2 73.93(4) . . ?
Fe4 S11 Mo2 71.83(4) . . ?
Fe4 S12 Mo2 74.15(4) . . ?
Mo2 S13 Fe5 76.11(4) . . ?
C3 S14 Mo2 102.67(15) . . ?
C4 S15 Mo2 107.7(2) . . ?
C2 C1 S1 124.3(5) . . ?
C2 C1 S1' 111.5(5) . . ?
S1 C1 S1' 38.7(3) . . ?
C1 C2 S2 113.5(4) . . ?
C4 C3 S14 109.0(4) . . ?
C3 C4 S15 112.0(4) . . ?
C12' N1 C132 152.7(11) . . ?
C12' N1 C122 83.1(9) . . ?
C132 N1 C122 110.4(7) . . ?
C12' N1 C22' 117.4(10) . . ?
C132 N1 C22' 58.2(8) . . ?
C122 N1 C22' 58.4(7) . . ?
C12' N1 C32' 110.9(10) . . ?
C132 N1 C32' 52.4(7) . . ?
C122 N1 C32' 162.3(7) . . ?
C22' N1 C32' 104.5(8) . . ?
C12' N1 C102 78.0(8) . . ?
C132 N1 C102 116.5(7) . . ?
C122 N1 C102 109.9(5) . . ?
C22' N1 C102 156.4(7) . . ?
C32' N1 C102 84.3(6) . . ?
C12' N1 C112 43.8(8) . . ?
C132 N1 C112 108.9(8) . . ?
C122 N1 C112 107.8(6) . . ?
C22' N1 C112 100.5(8) . . ?
C32' N1 C112 78.0(7) . . ?
C102 N1 C112 102.8(6) . . ?
C12' N1 C02' 109.1(10) . . ?
C132 N1 C02' 97.2(9) . . ?
C122 N1 C02' 77.4(7) . . ?
C22' N1 C02' 107.8(9) . . ?
C32' N1 C02' 106.5(8) . . ?
C102 N1 C02' 48.6(6) . . ?
C112 N1 C02' 148.8(8) . . ?
C'32 N2 C'02 122.0(13) . . ?
C'32 N2 C222 169.4(11) . . ?
C'02 N2 C222 62.4(10) . . ?
C'32 N2 C212 66.8(10) . . ?
C'02 N2 C212 149.0(12) . . ?
C222 N2 C212 115.1(7) . . ?
C'32 N2 C232 60.8(9) . . ?
C'02 N2 C232 100.5(11) . . ?
C222 N2 C232 109.7(6) . . ?
C212 N2 C232 108.6(6) . . ?
C'32 N2 C202 80.9(9) . . ?
C'02 N2 C202 52.5(10) . . ?
C222 N2 C202 107.8(5) . . ?
C212 N2 C202 106.2(6) . . ?
C232 N2 C202 109.3(5) . . ?
C'32 N2 C'12 109.6(12) . . ?
C'02 N2 C'12 108.5(14) . . ?
C222 N2 C'12 76.0(10) . . ?
C212 N2 C'12 46.3(10) . . ?
C232 N2 C'12 149.2(10) . . ?
C202 N2 C'12 96.8(10) . . ?
C'32 N2 C'22 105.1(12) . . ?
C'02 N2 C'22 104.5(13) . . ?
C222 N2 C'22 64.4(9) . . ?
C212 N2 C'22 100.7(10) . . ?
C232 N2 C'22 55.3(9) . . ?
C202 N2 C'22 152.5(10) . . ?
C'12 N2 C'22 106.0(12) . . ?
C312 N3 C322 110.7(4) . . ?
C312 N3 C332 106.9(4) . . ?
C322 N3 C332 111.7(4) . . ?
C312 N3 C302 110.9(4) . . ?
C322 N3 C302 105.1(4) . . ?
C332 N3 C302 111.6(4) . . ?
C02' C101 C102 60.9(10) . . ?
C12' C111 C112 51.5(10) . . ?
C122 C121 C22' 61.4(7) . . ?
C32' C131 C132 57.5(9) . . ?
C'02 C201 C202 57.2(11) . . ?
C'12 C211 C212 55.4(13) . . ?
C222 C221 C'22 65.1(10) . . ?
C232 C231 C'32 60.6(9) . . ?
C301 C302 N3 115.3(4) . . ?
N3 C312 C311 115.3(5) . . ?
C321 C322 N3 116.1(4) . . ?
C331 C332 N3 115.7(4) . . ?
C3S N1S C1S 118.7(7) . . ?
C3S N1S C2S 122.5(7) . . ?
C1S N1S C2S 118.6(6) . . ?
C13S N11S C11S 120.0(6) . . ?
C13S N11S C12S 120.8(6) . . ?
C11S N11S C12S 118.7(6) . . ?
O1S C3S N1S 126.7(8) . . ?
O11S C13S N11S 124.4(7) . . ?
C101 C102 N1 113.5(7) . . ?
C111 C112 N1 121.6(10) . . ?
C121 C122 N1 120.1(8) . . ?
N1 C132 C131 119.7(10) . . ?
C101 C02' N1 129.7(15) . . ?
C111 C12' N1 139.9(18) . . ?
C121 C22' N1 111.3(10) . . ?
C131 C32' N1 122.9(11) . . ?
C201 C202 N2 116.1(6) . . ?
C211 C212 N2 118.8(10) . . ?
N2 C222 C221 114.4(8) . . ?
C231 C232 N2 114.7(6) . . ?
C201 C'02 N2 123.2(18) . . ?
C211 C'12 N2 136(2) . . ?
C221 C'22 N2 103.9(14) . . ?
N2 C'32 C231 115.4(14) . . ?

loop_
_geom_bond_atom_site_label_1
_geom_bond_atom_site_label_2
_geom_bond_distance
_geom_bond_site_symmetry_2
_geom_bond_publ_flag
Mo1 S3 2.2450(17) . y
Mo1 S4 2.2586(15) . y
Mo1 S2 2.3447(15) . y
Mo1 S5 2.3853(13) . y
Mo1 S1' 2.431(2) . y
Mo1 S1 2.457(6) . y
Mo1 Fe1 2.7367(9) . y
Mo1 Fe2 2.7732(9) . y
Mo2 S13 2.2255(13) . y
Mo2 S12 2.2768(14) . y
Mo2 S15 2.3646(14) . y
Mo2 S11 2.3805(13) . y
Mo2 S14 2.4277(15) . y
Mo2 Fe4 2.7174(8) . y
Mo2 Fe5 2.7851(8) . y
Fe1 S6 2.2061(15) . y
Fe1 S7 2.2451(13) . y
Fe1 S3 2.2471(16) . y
Fe1 S5 2.2555(14) . y
Fe1 Fe3 2.6287(10) . y
Fe1 Fe2 2.7240(10) . y
Fe2 S8 2.2156(15) . y
Fe2 S5 2.2404(14) . y
Fe2 S4 2.2663(15) . y
Fe2 S7 2.3057(15) . y
Fe3 S6 2.2106(14) . y
Fe3 S9 2.2171(15) . y
Fe3 S10 2.2900(14) . y
Fe3 S7 2.2928(14) . y
Fe3 Fe4 2.6359(10) . y
Fe4 S9 2.2043(14) . y
Fe4 S12 2.2301(14) . y
Fe4 S10 2.2372(14) . y
Fe4 S11 2.2486(14) . y
Fe4 Fe5 2.7121(10) . y
Fe5 S8 2.2006(14) . y
Fe5 S11 2.2478(14) . y
Fe5 S13 2.2917(15) . y
Fe5 S10 2.3074(14) . y
S1 C1 1.718(11) . ?
S1' C1 1.774(9) . ?
S2 C2 1.810(4) . ?
S14 C3 1.800(5) . ?
S15 C4 1.815(6) . ?
C1 C2 1.454(9) . ?
C3 C4 1.506(8) . ?
N1 C12' 1.451(17) . ?
N1 C132 1.456(13) . ?
N1 C122 1.533(10) . ?
N1 C22' 1.548(14) . ?
N1 C32' 1.562(14) . ?
N1 C102 1.576(7) . ?
N1 C112 1.584(12) . ?
N1 C02' 1.615(16) . ?
N2 C'32 1.462(19) . ?
N2 C'02 1.48(2) . ?
N2 C222 1.497(11) . ?
N2 C212 1.508(12) . ?
N2 C232 1.529(9) . ?
N2 C202 1.581(8) . ?
N2 C'12 1.59(2) . ?
N2 C'22 1.64(2) . ?
N3 C312 1.506(7) . ?
N3 C322 1.507(6) . ?
N3 C332 1.514(6) . ?
N3 C302 1.524(6) . ?
C101 C02' 1.139(17) . ?
C101 C102 1.413(12) . ?
C111 C12' 1.272(18) . ?
C111 C112 1.343(16) . ?
C121 C122 1.402(11) . ?
C121 C22' 1.533(17) . ?
C131 C32' 1.303(15) . ?
C131 C132 1.458(15) . ?
C201 C'02 1.41(2) . ?
C201 C202 1.418(11) . ?
C211 C'12 1.13(2) . ?
C211 C212 1.427(15) . ?
C221 C222 1.528(11) . ?
C221 C'22 1.59(3) . ?
C231 C232 1.472(10) . ?
C231 C'32 1.53(2) . ?
C301 C302 1.493(7) . ?
C311 C312 1.510(8) . ?
C321 C322 1.487(7) . ?
C331 C332 1.508(8) . ?
N1S C3S 1.330(9) . ?
N1S C1S 1.418(9) . ?
N1S C2S 1.454(9) . ?
N11S C13S 1.330(8) . ?
N11S C11S 1.416(8) . ?
N11S C12S 1.436(9) . ?
O1S C3S 1.198(9) . ?
O11S C13S 1.244(7) . ?
